data_4343337
loop_
_publ_author_name
'Klenc, Jeffrey'
'Lipowska, Malgorzata'
'Abhayawardhana, Pramuditha L.'
'Taylor, Andrew T.'
'Marzilli, Luigi G.'

_publ_section_title
;
 Structure and Properties of fac-[Re(I)(CO)3(NTA)](2-) (NTA(3-) = Trianion
 of Nitrilotriacetic Acid) and fac-[Re(I)(CO)3(L)](n-) Analogues Useful
 for Assessing the Excellent Renal Clearance of the
 fac-[(99m)Tc(I)(CO)3(NTA)](2-) Diagnostic Renal Agent.
;
_journal_issue 13
_journal_name_full 'Inorganic chemistry'
_journal_page_first 6281
_journal_page_last 6290
_journal_paper_doi 10.1021/acs.inorgchem.5b00584
_journal_volume 54
_journal_year 2015
_chemical_formula_sum 'C9 H19 N Na O13 Re'
_chemical_formula_weight 558.44
_chemical_name_systematic
;
 ?
;
_space_group_IT_number 2
_symmetry_cell_setting triclinic
_symmetry_space_group_name_Hall '-P 1'
_symmetry_space_group_name_H-M 'P -1'
_atom_sites_solution_hydrogens geom
_atom_sites_solution_primary direct
_atom_sites_solution_secondary difmap
_audit_creation_method SHELXL-97
_cell_angle_alpha 99.428(6)
_cell_angle_beta 97.203(6)
_cell_angle_gamma 109.912(4)
_cell_formula_units_Z 2
_cell_length_a 7.066(2)
_cell_length_b 8.141(3)
_cell_length_c 16.647(7)
_cell_measurement_reflns_used 9928
_cell_measurement_temperature 173(2)
_cell_measurement_theta_max 29.78
_cell_measurement_theta_min 2.53
_cell_volume 871.1(5)
_computing_cell_refinement 'Bruker SAINT'
_computing_data_collection 'Bruker APEX2'
_computing_data_reduction 'Bruker SAINT'
_computing_molecular_graphics 'ORTEP-3 for Windows (Farrugia, 2012)'
_computing_publication_material 'Bruker SHELXTL'
_computing_structure_refinement 'SHELXL-97 (Sheldrick, 1997)'
_computing_structure_solution 'SHELXS-97 (Sheldrick, 1990)'
_diffrn_ambient_temperature 173(2)
_diffrn_measured_fraction_theta_full 0.980
_diffrn_measured_fraction_theta_max 0.980
_diffrn_measurement_device_type 'Bruker APEX-II CCD'
_diffrn_measurement_method '\f and \w scans'
_diffrn_radiation_monochromator graphite
_diffrn_radiation_source 'fine-focus sealed tube'
_diffrn_radiation_type MoK\a
_diffrn_radiation_wavelength 0.71073
_diffrn_reflns_av_R_equivalents 0.0276
_diffrn_reflns_av_sigmaI/netI 0.0257
_diffrn_reflns_limit_h_max 9
_diffrn_reflns_limit_h_min -9
_diffrn_reflns_limit_k_max 11
_diffrn_reflns_limit_k_min -11
_diffrn_reflns_limit_l_max 23
_diffrn_reflns_limit_l_min -23
_diffrn_reflns_number 16192
_diffrn_reflns_theta_full 29.78
_diffrn_reflns_theta_max 29.78
_diffrn_reflns_theta_min 2.53
_diffrn_standards_number 0
_exptl_absorpt_coefficient_mu 7.066
_exptl_absorpt_correction_T_max 0.4760
_exptl_absorpt_correction_T_min 0.2336
_exptl_absorpt_correction_type numerical
_exptl_absorpt_process_details SADABS
_exptl_crystal_colour colourless
_exptl_crystal_density_diffrn 2.129
_exptl_crystal_density_method 'not measured'
_exptl_crystal_description block
_exptl_crystal_F_000 540
_exptl_crystal_size_max 0.485
_exptl_crystal_size_mid 0.428
_exptl_crystal_size_min 0.204
_refine_diff_density_max 2.589
_refine_diff_density_min -2.000
_refine_diff_density_rms 0.168
_refine_ls_extinction_method none
_refine_ls_goodness_of_fit_ref 1.131
_refine_ls_hydrogen_treatment constr
_refine_ls_matrix_type full
_refine_ls_number_parameters 226
_refine_ls_number_reflns 4891
_refine_ls_number_restraints 0
_refine_ls_restrained_S_all 1.131
_refine_ls_R_factor_all 0.0274
_refine_ls_R_factor_gt 0.0263
_refine_ls_shift/su_max 0.001
_refine_ls_shift/su_mean 0.000
_refine_ls_structure_factor_coef Fsqd
_refine_ls_weighting_details 'calc w=1/[\s^2^(Fo^2^)+(0.0330P)^2^+2.9000P] where P=(Fo^2^+2Fc^2^)/3'
_refine_ls_weighting_scheme calc
_refine_ls_wR_factor_gt 0.0673
_refine_ls_wR_factor_ref 0.0677
_reflns_number_gt 4758
_reflns_number_total 4891
_reflns_threshold_expression >2sigma(I)
_cod_data_source_file ic5b00584_si_004.cif
_cod_data_source_block hdaq2fio
_cod_depositor_comments
;
The following automatic conversions were performed:

'_symmetry_cell_setting' value 'Triclinic' changed to 'triclinic'
according to
/usr/data/users/saulius/crontab/automatic-downloads/rss-feeds/ACS/lib/dictionaries/cif_core.dic
dictionary named 'cif_core.dic' version 2.4.2 from 2011-04-26.

Automatic conversion script
Id: cif_fix_values 3271 2015-04-21 07:52:19Z andrius 

 Adding full bibliography for 4343336--4343339.cif.
;
_cod_original_sg_symbol_H-M P-1
_cod_database_code 4343337

loop_
_symmetry_equiv_pos_as_xyz
'x, y, z'
'-x, -y, -z'

loop_
_atom_site_label
_atom_site_type_symbol
_atom_site_fract_x
_atom_site_fract_y
_atom_site_fract_z
_atom_site_U_iso_or_equiv
_atom_site_adp_type
_atom_site_occupancy
_atom_site_symmetry_multiplicity
_atom_site_calc_flag
_atom_site_refinement_flags
C1 C 1.1564(6) 0.2271(6) 0.1196(3) 0.0208(8) Uani 1 1 d .
C2 C 0.7838(6) 0.2208(5) 0.0583(3) 0.0201(7) Uani 1 1 d .
C3 C 1.0625(6) 0.5143(5) 0.1603(3) 0.0192(7) Uani 1 1 d .
C4 C 1.0361(5) 0.1818(5) 0.3295(2) 0.0146(6) Uani 1 1 d .
C5 C 0.9169(6) -0.0036(5) 0.2746(2) 0.0173(7) Uani 1 1 d .
H5A H 1.0147 -0.0620 0.2613 0.021 Uiso 1 1 calc R
H5B H 0.8238 -0.0767 0.3059 0.021 Uiso 1 1 calc R
C6 C 0.5829(6) -0.0154(5) 0.2068(2) 0.0151(7) Uani 1 1 d .
H6A H 0.5327 -0.1047 0.2406 0.018 Uiso 1 1 calc R
H6B H 0.4888 -0.0580 0.1520 0.018 Uiso 1 1 calc R
C7 C 0.5802(6) 0.1645(5) 0.2497(2) 0.0155(7) Uani 1 1 d .
C8 C 0.7784(6) -0.1526(5) 0.1257(2) 0.0155(7) Uani 1 1 d .
H8A H 0.9179 -0.1545 0.1259 0.019 Uiso 1 1 calc R
H8B H 0.7322 -0.1265 0.0722 0.019 Uiso 1 1 calc R
C9 C 0.6348(7) -0.3398(5) 0.1293(3) 0.0208(8) Uani 1 1 d .
H9A H 0.4908 -0.3474 0.1176 0.025 Uiso 1 1 calc R
H9B H 0.6508 -0.4302 0.0859 0.025 Uiso 1 1 calc R
N1 N 0.7925(5) -0.0014(4) 0.19495(18) 0.0113(5) Uani 1 1 d .
Na1 Na 0.3075(3) 0.3306(3) 0.53375(11) 0.0277(4) Uani 1 1 d .
O1 O 1.2863(6) 0.2021(6) 0.0904(2) 0.0364(8) Uani 1 1 d .
O2 O 0.6888(6) 0.1923(6) -0.0071(2) 0.0385(8) Uani 1 1 d .
O3 O 1.1363(5) 0.6619(4) 0.1564(3) 0.0315(8) Uani 1 1 d .
O4 O 1.0830(4) 0.3142(4) 0.29322(17) 0.0174(5) Uani 1 1 d .
O5 O 1.0899(5) 0.1964(4) 0.40424(18) 0.0264(7) Uani 1 1 d .
O6 O 0.7073(4) 0.3027(4) 0.23160(19) 0.0179(5) Uani 1 1 d .
O7 O 0.4569(5) 0.1689(4) 0.2956(2) 0.0258(7) Uani 1 1 d .
O8 O 0.6769(5) -0.3790(4) 0.2082(2) 0.0268(7) Uani 1 1 d .
H8O H 0.6796 -0.4827 0.2017 0.040 Uiso 1 1 calc R
O1W O 0.5428(5) 0.3913(4) 0.6592(2) 0.0272(7) Uani 1 1 d .
H1 H 0.6421 0.4867 0.6776 0.033 Uiso 1 1 d R
H2 H 0.4770 0.3877 0.6987 0.033 Uiso 1 1 d R
O2W O 0.2968(6) 0.8873(5) 0.3770(2) 0.0339(8) Uani 1 1 d .
H3 H 0.3781 0.8413 0.3809 0.041 Uiso 1 1 d R
H4 H 0.3083 0.9100 0.3315 0.041 Uiso 1 1 d R
O3W O 0.3979(6) 0.6433(5) 0.5318(3) 0.0387(9) Uani 1 1 d .
H5 H 0.2752 0.6426 0.5006 0.046 Uiso 1 1 d R
H6 H 0.4637 0.5959 0.5728 0.046 Uiso 1 1 d R
O4W O 0.2518(6) 1.0256(5) 0.5399(2) 0.0384(9) Uani 1 1 d .
H7 H 0.1374 0.9614 0.5500 0.046 Uiso 1 1 d R
H8 H 0.2572 0.9563 0.4956 0.046 Uiso 1 1 d R
O5W O 0.0399(9) 0.3752(6) 0.5981(4) 0.075(2) Uani 1 1 d .
H9 H -0.0568 0.3002 0.6173 0.090 Uiso 1 1 d R
H10 H 0.1103 0.4740 0.6375 0.090 Uiso 1 1 d R
Re1 Re 0.94056(2) 0.269417(17) 0.167377(8) 0.01135(5) Uani 1 1 d .

loop_
_atom_site_aniso_label
_atom_site_aniso_U_11
_atom_site_aniso_U_22
_atom_site_aniso_U_33
_atom_site_aniso_U_23
_atom_site_aniso_U_13
_atom_site_aniso_U_12
C1 0.0210(18) 0.0220(18) 0.0190(18) 0.0062(15) 0.0063(14) 0.0059(15)
C2 0.0213(18) 0.0199(18) 0.0195(18) 0.0104(15) 0.0046(15) 0.0052(15)
C3 0.0140(16) 0.0176(17) 0.0267(19) 0.0085(15) 0.0065(14) 0.0038(13)
C4 0.0135(15) 0.0165(16) 0.0118(15) 0.0032(12) 0.0000(12) 0.0039(13)
C5 0.0225(18) 0.0138(16) 0.0134(16) 0.0057(13) -0.0031(13) 0.0050(14)
C6 0.0147(16) 0.0099(14) 0.0213(17) 0.0048(13) 0.0066(13) 0.0035(12)
C7 0.0171(16) 0.0156(16) 0.0171(16) 0.0074(13) 0.0060(13) 0.0074(13)
C8 0.0209(17) 0.0117(15) 0.0143(16) 0.0029(12) 0.0054(13) 0.0060(13)
C9 0.0254(19) 0.0110(16) 0.0228(19) -0.0004(14) 0.0047(15) 0.0048(14)
N1 0.0126(13) 0.0096(12) 0.0105(13) 0.0021(10) 0.0019(10) 0.0027(10)
Na1 0.0263(9) 0.0293(9) 0.0166(8) 0.0049(7) 0.0026(7) -0.0025(7)
O1 0.0300(18) 0.052(2) 0.0347(19) 0.0084(17) 0.0173(15) 0.0206(17)
O2 0.041(2) 0.047(2) 0.0227(16) 0.0124(15) -0.0053(14) 0.0113(17)
O3 0.0239(15) 0.0191(14) 0.054(2) 0.0190(15) 0.0156(15) 0.0032(12)
O4 0.0199(13) 0.0128(12) 0.0137(12) 0.0016(10) -0.0010(10) 0.0010(10)
O5 0.0326(16) 0.0272(16) 0.0117(13) 0.0038(11) -0.0013(12) 0.0036(13)
O6 0.0202(13) 0.0121(12) 0.0261(14) 0.0078(10) 0.0114(11) 0.0078(10)
O7 0.0333(17) 0.0210(14) 0.0345(17) 0.0122(13) 0.0235(14) 0.0155(13)
O8 0.0404(18) 0.0132(13) 0.0303(16) 0.0093(12) 0.0112(14) 0.0107(12)
O1W 0.0227(15) 0.0238(15) 0.0224(15) -0.0019(12) 0.0026(12) -0.0032(12)
O2W 0.0353(18) 0.0355(18) 0.048(2) 0.0245(16) 0.0269(17) 0.0209(15)
O3W 0.042(2) 0.041(2) 0.043(2) 0.0230(17) 0.0213(17) 0.0168(17)
O4W 0.0301(18) 0.041(2) 0.0282(17) 0.0111(15) 0.0003(14) -0.0056(15)
O5W 0.097(4) 0.029(2) 0.079(4) -0.011(2) 0.068(3) -0.008(2)
Re1 0.01221(7) 0.01044(7) 0.01178(7) 0.00506(5) 0.00335(5) 0.00311(5)

loop_
_atom_type_symbol
_atom_type_description
_atom_type_scat_dispersion_real
_atom_type_scat_dispersion_imag
_atom_type_scat_source
C C 0.0033 0.0016 'International Tables Vol C Tables 4.2.6.8 and 6.1.1.4'
H H 0.0000 0.0000 'International Tables Vol C Tables 4.2.6.8 and 6.1.1.4'
N N 0.0061 0.0033 'International Tables Vol C Tables 4.2.6.8 and 6.1.1.4'
Na Na 0.0362 0.0249 'International Tables Vol C Tables 4.2.6.8 and 6.1.1.4'
O O 0.0106 0.0060 'International Tables Vol C Tables 4.2.6.8 and 6.1.1.4'
Re Re -1.0185 7.2310 'International Tables Vol C Tables 4.2.6.8 and 6.1.1.4'

loop_
_geom_angle_atom_site_label_1
_geom_angle_atom_site_label_2
_geom_angle_atom_site_label_3
_geom_angle
_geom_angle_site_symmetry_1
_geom_angle_site_symmetry_3
O1 C1 Re1 179.5(4) . .
O2 C2 Re1 179.5(4) . .
O3 C3 Re1 179.7(4) . .
O5 C4 O4 123.9(4) . .
O5 C4 C5 119.1(3) . .
O4 C4 C5 117.0(3) . .
N1 C5 C4 113.6(3) . .
N1 C5 H5A 108.9 . .
C4 C5 H5A 108.9 . .
N1 C5 H5B 108.9 . .
C4 C5 H5B 108.9 . .
H5A C5 H5B 107.7 . .
N1 C6 C7 111.7(3) . .
N1 C6 H6A 109.3 . .
C7 C6 H6A 109.3 . .
N1 C6 H6B 109.3 . .
C7 C6 H6B 109.3 . .
H6A C6 H6B 107.9 . .
O7 C7 O6 124.8(4) . .
O7 C7 C6 120.0(3) . .
O6 C7 C6 115.1(3) . .
N1 C8 C9 115.8(3) . .
N1 C8 H8A 108.3 . .
C9 C8 H8A 108.3 . .
N1 C8 H8B 108.3 . .
C9 C8 H8B 108.3 . .
H8A C8 H8B 107.4 . .
O8 C9 C8 111.7(3) . .
O8 C9 H9A 109.3 . .
C8 C9 H9A 109.3 . .
O8 C9 H9B 109.3 . .
C8 C9 H9B 109.3 . .
H9A C9 H9B 107.9 . .
C6 N1 C5 110.0(3) . .
C6 N1 C8 109.7(3) . .
C5 N1 C8 111.2(3) . .
C6 N1 Re1 106.1(2) . .
C5 N1 Re1 107.0(2) . .
C8 N1 Re1 112.7(2) . .
O5 Na1 O1W 164.20(16) 1_455 .
O5 Na1 O5W 93.04(19) 1_455 .
O1W Na1 O5W 95.63(19) . .
O5 Na1 O4W 82.77(13) 1_455 1_545
O1W Na1 O4W 82.63(13) . 1_545
O5W Na1 O4W 100.97(17) . 1_545
O5 Na1 O3W 100.87(15) 1_455 .
O1W Na1 O3W 93.30(15) . .
O5W Na1 O3W 82.99(16) . .
O4W Na1 O3W 174.54(16) 1_545 .
O5 Na1 O3W 89.63(15) 1_455 2_666
O1W Na1 O3W 84.87(15) . 2_666
O5W Na1 O3W 167.06(17) . 2_666
O4W Na1 O3W 91.92(15) 1_545 2_666
O3W Na1 O3W 84.08(15) . 2_666
O5 Na1 Na1 97.01(11) 1_455 2_666
O1W Na1 Na1 88.74(11) . 2_666
O5W Na1 Na1 125.24(15) . 2_666
O4W Na1 Na1 133.63(15) 1_545 2_666
O3W Na1 Na1 42.25(10) . 2_666
O3W Na1 Na1 41.82(10) 2_666 2_666
O5 Na1 H6 123.8 1_455 .
O1W Na1 H6 69.9 . .
O5W Na1 H6 87.2 . .
O4W Na1 H6 152.0 1_545 .
O3W Na1 H6 23.4 . .
O3W Na1 H6 80.8 2_666 .
Na1 Na1 H6 43.7 2_666 .
C4 O4 Re1 118.3(2) . .
C4 O5 Na1 154.3(3) . 1_655
C7 O6 Re1 118.5(2) . .
C9 O8 H8O 109.5 . .
Na1 O1W H1 123.9 . .
Na1 O1W H2 108.0 . .
H1 O1W H2 101.5 . .
H3 O2W H4 98.2 . .
Na1 O3W Na1 95.92(15) . 2_666
Na1 O3W H5 101.5 . .
Na1 O3W H5 119.5 2_666 .
Na1 O3W H6 54.6 . .
Na1 O3W H6 85.8 2_666 .
H5 O3W H6 148.7 . .
Na1 O4W H7 118.4 1_565 .
Na1 O4W H8 116.9 1_565 .
H7 O4W H8 100.2 . .
Na1 O5W H9 130.3 . .
Na1 O5W H10 101.3 . .
H9 O5W H10 110.2 . .
C2 Re1 C1 89.22(18) . .
C2 Re1 C3 88.37(17) . .
C1 Re1 C3 87.68(17) . .
C2 Re1 O4 173.57(14) . .
C1 Re1 O4 96.54(15) . .
C3 Re1 O4 94.69(15) . .
C2 Re1 O6 95.91(15) . .
C1 Re1 O6 173.57(14) . .
C3 Re1 O6 96.32(14) . .
O4 Re1 O6 78.15(12) . .
C2 Re1 N1 97.71(14) . .
C1 Re1 N1 98.46(15) . .
C3 Re1 N1 171.39(15) . .
O4 Re1 N1 78.68(11) . .
O6 Re1 N1 77.05(11) . .

loop_
_geom_bond_atom_site_label_1
_geom_bond_atom_site_label_2
_geom_bond_distance
_geom_bond_site_symmetry_2
C1 O1 1.152(5) .
C1 Re1 1.910(4) .
C2 O2 1.148(5) .
C2 Re1 1.909(4) .
C3 O3 1.152(5) .
C3 Re1 1.914(4) .
C4 O5 1.228(5) .
C4 O4 1.287(5) .
C4 C5 1.521(5) .
C5 N1 1.502(5) .
C5 H5A 0.9900 .
C5 H5B 0.9900 .
C6 N1 1.487(5) .
C6 C7 1.528(5) .
C6 H6A 0.9900 .
C6 H6B 0.9900 .
C7 O7 1.234(5) .
C7 O6 1.286(4) .
C8 N1 1.509(5) .
C8 C9 1.532(5) .
C8 H8A 0.9900 .
C8 H8B 0.9900 .
C9 O8 1.421(5) .
C9 H9A 0.9900 .
C9 H9B 0.9900 .
N1 Re1 2.246(3) .
Na1 O5 2.336(3) 1_455
Na1 O1W 2.367(4) .
Na1 O5W 2.388(5) .
Na1 O4W 2.400(5) 1_545
Na1 O3W 2.411(4) .
Na1 O3W 2.432(4) 2_666
Na1 Na1 3.597(4) 2_666
Na1 H6 2.0100 .
O4 Re1 2.123(3) .
O5 Na1 2.336(3) 1_655
O6 Re1 2.141(3) .
O8 H8O 0.8400 .
O1W H1 0.8284 .
O1W H2 0.8500 .
O2W H3 0.7873 .
O2W H4 0.8161 .
O3W Na1 2.432(4) 2_666
O3W H5 0.9504 .
O3W H6 0.9803 .
O4W Na1 2.400(5) 1_565
O4W H7 0.8547 .
O4W H8 0.8654 .
O5W H9 0.8806 .
O5W H10 0.8934 .

loop_
_geom_hbond_atom_site_label_D
_geom_hbond_atom_site_label_H
_geom_hbond_atom_site_label_A
_geom_hbond_distance_DH
_geom_hbond_distance_HA
_geom_hbond_distance_DA
_geom_hbond_angle_DHA
_geom_hbond_site_symmetry_A
O8 H8O O6 0.84 1.96 2.757(4) 158.7 1_545
O1W H1 O4 0.83 2.00 2.811(4) 166.3 2_766
O2W H3 O1W 0.79 2.18 2.875(5) 147.8 2_666
O2W H3 O4W 0.79 2.55 3.101(5) 128.8 2_676
O2W H4 O7 0.82 2.23 2.830(5) 130.8 1_565
O3W H5 O5W 0.95 2.54 3.487(9) 173.2 2_566
O3W H6 O1W 0.98 2.53 3.475(5) 163.2 .
O4W H7 O5 0.85 2.01 2.847(5) 166.8 2_666
O4W H8 O2W 0.87 2.04 2.860(6) 157.1 .
O5W H9 O2W 0.88 1.88 2.734(6) 162.2 2_566
O5W H10 O6 0.89 2.47 3.349(6) 166.4 2_666

loop_
_geom_torsion_atom_site_label_1
_geom_torsion_atom_site_label_2
_geom_torsion_atom_site_label_3
_geom_torsion_atom_site_label_4
_geom_torsion
_geom_torsion_site_symmetry_1
_geom_torsion_site_symmetry_4
O5 C4 C5 N1 157.6(4) . .
O4 C4 C5 N1 -25.6(5) . .
N1 C6 C7 O7 -148.4(4) . .
N1 C6 C7 O6 33.9(5) . .
N1 C8 C9 O8 -51.4(5) . .
C7 C6 N1 C5 79.5(4) . .
C7 C6 N1 C8 -157.9(3) . .
C7 C6 N1 Re1 -35.9(3) . .
C4 C5 N1 C6 -90.6(4) . .
C4 C5 N1 C8 147.7(3) . .
C4 C5 N1 Re1 24.3(4) . .
C9 C8 N1 C6 -47.6(4) . .
C9 C8 N1 C5 74.4(4) . .
C9 C8 N1 Re1 -165.6(3) . .
O5 C4 O4 Re1 -171.2(3) . .
C5 C4 O4 Re1 12.2(4) . .
O4 C4 O5 Na1 -27.4(10) . 1_655
C5 C4 O5 Na1 149.1(6) . 1_655
O7 C7 O6 Re1 170.0(3) . .
C6 C7 O6 Re1 -12.5(4) . .
O5 Na1 O3W Na1 -88.48(16) 1_455 2_666
O1W Na1 O3W Na1 84.49(16) . 2_666
O5W Na1 O3W Na1 179.8(2) . 2_666
O4W Na1 O3W Na1 43.0(17) 1_545 2_666
O3W Na1 O3W Na1 0.0 2_666 2_666
O2 C2 Re1 C1 -155(50) . .
O2 C2 Re1 C3 -67(50) . .
O2 C2 Re1 O4 51(50) . .
O2 C2 Re1 O6 29(50) . .
O2 C2 Re1 N1 107(50) . .
O1 C1 Re1 C2 34(64) . .
O1 C1 Re1 C3 -54(64) . .
O1 C1 Re1 O4 -148(64) . .
O1 C1 Re1 O6 178(100) . .
O1 C1 Re1 N1 132(64) . .
O3 C3 Re1 C2 168(100) . .
O3 C3 Re1 C1 -102(100) . .
O3 C3 Re1 O4 -6(100) . .
O3 C3 Re1 O6 73(100) . .
O3 C3 Re1 N1 33(100) . .
C4 O4 Re1 C2 57.9(13) . .
C4 O4 Re1 C1 -95.7(3) . .
C4 O4 Re1 C3 176.1(3) . .
C4 O4 Re1 O6 80.6(3) . .
C4 O4 Re1 N1 1.6(3) . .
C7 O6 Re1 C2 90.2(3) . .
C7 O6 Re1 C1 -52.6(13) . .
C7 O6 Re1 C3 179.2(3) . .
C7 O6 Re1 O4 -87.3(3) . .
C7 O6 Re1 N1 -6.3(3) . .
C6 N1 Re1 C2 -71.4(2) . .
C5 N1 Re1 C2 171.1(3) . .
C8 N1 Re1 C2 48.7(3) . .
C6 N1 Re1 C1 -161.8(2) . .
C5 N1 Re1 C1 80.8(3) . .
C8 N1 Re1 C1 -41.7(3) . .
C6 N1 Re1 C3 63.1(10) . .
C5 N1 Re1 C3 -54.3(10) . .
C8 N1 Re1 C3 -176.8(9) . .
C6 N1 Re1 O4 103.2(2) . .
C5 N1 Re1 O4 -14.3(2) . .
C8 N1 Re1 O4 -136.7(2) . .
C6 N1 Re1 O6 22.9(2) . .
C5 N1 Re1 O6 -94.5(2) . .
C8 N1 Re1 O6 143.0(2) . .
